data_1571279
loop_
_publ_author_name
'Timmann, Sven'
'Wu, Tun-Hui'
'Golz, Christopher'
'Alcarazo, Manuel'

_publ_section_title
;
 Reactivity of &#x3b1;-diazo sulfonium salts: rhodium-catalysed ring
 expansion of indenes to naphthalenes.
;
_journal_issue 16
_journal_name_full 'Chemical science'
_journal_page_first 5938
_journal_page_last 5943
_journal_paper_doi 10.1039/d4sc01138d
_journal_volume 15
_journal_year 2024
_chemical_formula_moiety '2(C20 H13 N2 O S), 2(C1 F3 O3 S1), C4 H10 O'
_chemical_formula_sum 'C48 H39 F6 N5 O9 S4'
_chemical_formula_weight 1072.08
_space_group_crystal_system triclinic
_space_group_IT_number 2
_space_group_name_Hall '-P 1'
_space_group_name_H-M_alt 'P -1'
_atom_sites_solution_hydrogens geom
_atom_sites_solution_primary dual
_audit_creation_date 2022-12-12
_audit_creation_method
;FinalCif V113 by Daniel Kratzert, Freiburg 2022,
https://dkratzert.de/finalcif.html
;
_audit_update_record
;
2024-02-14 deposited with the CCDC.	2024-03-12 downloaded from the CCDC.
;
_cell_angle_alpha 103.841(5)
_cell_angle_beta 96.946(4)
_cell_angle_gamma 107.996(5)
_cell_formula_units_Z 2
_cell_length_a 10.5731(18)
_cell_length_b 13.509(2)
_cell_length_c 18.976(3)
_cell_measurement_reflns_used 9780
_cell_measurement_temperature 100.00
_cell_measurement_theta_max 27.884
_cell_measurement_theta_min 2.263
_cell_volume 2446.6(7)
_computing_cell_refinement 'SAINT V8.40A (Bruker, 2019)'
_computing_data_collection 'Bruker BIS V6.2.14/2020-04-30'
_computing_data_reduction 'SAINT V8.40A (Bruker, 2019)'
_computing_molecular_graphics 'Olex2 1.5 (Dolomanov et al., 2009)'
_computing_publication_material 'Olex2 1.5 (Dolomanov et al., 2009)'
_computing_structure_refinement 'XL  (Sheldrick, 2008)'
_computing_structure_solution 'XT  (Sheldrick, 2015)'
_diffrn_ambient_environment N~2~
_diffrn_ambient_temperature 100.00
_diffrn_detector CPAD
_diffrn_detector_area_resol_mean 7.41
_diffrn_detector_type 'Bruker PHOTON III'
_diffrn_measured_fraction_theta_full 1.000
_diffrn_measured_fraction_theta_max 0.996
_diffrn_measurement_device 'four-circle diffractometer'
_diffrn_measurement_device_type 'Bruker D8 VENTURE dual wavelength Mo/Cu'
_diffrn_measurement_method '\w and \f scans'
_diffrn_measurement_specimen_support 'MiTeGen micromount'
_diffrn_radiation_monochromator 'mirror optics'
_diffrn_radiation_probe x-ray
_diffrn_radiation_type MoK\a
_diffrn_radiation_wavelength 0.71073
_diffrn_reflns_av_R_equivalents 0.0479
_diffrn_reflns_av_unetI/netI 0.0294
_diffrn_reflns_Laue_measured_fraction_full 1.000
_diffrn_reflns_Laue_measured_fraction_max 0.996
_diffrn_reflns_limit_h_max 13
_diffrn_reflns_limit_h_min -13
_diffrn_reflns_limit_k_max 17
_diffrn_reflns_limit_k_min -17
_diffrn_reflns_limit_l_max 24
_diffrn_reflns_limit_l_min -24
_diffrn_reflns_number 92894
_diffrn_reflns_point_group_measured_fraction_full 1.000
_diffrn_reflns_point_group_measured_fraction_max 0.996
_diffrn_reflns_theta_full 25.242
_diffrn_reflns_theta_max 27.954
_diffrn_reflns_theta_min 2.072
_diffrn_source 'microfocus sealed X-ray tube'
_diffrn_source_current 1.0
_diffrn_source_power 0.05
_diffrn_source_type 'Incoatec I\ms'
_diffrn_source_voltage 50.0
_diffrn_standards_number 0
_exptl_absorpt_coefficient_mu 0.278
_exptl_absorpt_correction_T_max 0.6654
_exptl_absorpt_correction_T_min 0.5943
_exptl_absorpt_correction_type multi-scan
_exptl_absorpt_process_details
;
SADABS-2016/2 (Bruker,2016/2) was used for absorption correction.
wR2(int) was 0.1168 before and 0.0622 after correction.
The Ratio of minimum to maximum transmission is 0.8931.
The \l/2 correction factor is Not present.
;
_exptl_crystal_colour colourless
_exptl_crystal_colour_primary colourless
_exptl_crystal_density_diffrn 1.455
_exptl_crystal_description needle
_exptl_crystal_F_000 1104
_exptl_crystal_recrystallization_method 'Crystallized from a mixture of acetonitrile and diethylether.'
_exptl_crystal_size_max 0.233
_exptl_crystal_size_mid 0.106
_exptl_crystal_size_min 0.035
_refine_diff_density_max 0.468
_refine_diff_density_min -0.365
_refine_diff_density_rms 0.059
_refine_ls_extinction_method none
_refine_ls_goodness_of_fit_ref 1.146
_refine_ls_hydrogen_treatment constr
_refine_ls_matrix_type full
_refine_ls_number_parameters 697
_refine_ls_number_reflns 11682
_refine_ls_number_restraints 125
_refine_ls_restrained_S_all 1.145
_refine_ls_R_factor_all 0.0578
_refine_ls_R_factor_gt 0.0449
_refine_ls_shift/su_max 0.001
_refine_ls_shift/su_mean 0.000
_refine_ls_structure_factor_coef Fsqd
_refine_ls_weighting_details 'w=1/[\s^2^(Fo^2^)+(0.0578P)^2^+0.9916P] where P=(Fo^2^+2Fc^2^)/3'
_refine_ls_weighting_scheme calc
_refine_ls_wR_factor_gt 0.1169
_refine_ls_wR_factor_ref 0.1230
_reflns_Friedel_coverage 0.000
_reflns_number_gt 9120
_reflns_number_total 11682
_reflns_threshold_expression 'I > 2\s(I)'
_cod_data_source_file d4sc01138d2.cif
_cod_data_source_block mo_1847_cg_0m
_cod_depositor_comments 'Adding full bibliography for 1571276--1571290.cif.'
_cod_database_code 1571279
_shelx_shelxl_version_number 2018/3
_olex2_refinement_description
;
1. Fixed Uiso
 At 1.2 times of:
  All C(H) groups, All C(H,H) groups
 At 1.5 times of:
  All C(H,H,H) groups
2. Restrained distances
 S3A-O3A \\sim S3B-O3B
 with sigma of 0.02
 S3A-O4A \\sim S3B-O4B
 with sigma of 0.02
 S3A-O5A \\sim S3B-O5B
 with sigma of 0.02
 S3A-C41A \\sim S3B-C41B
 with sigma of 0.02
 O3A-O4A \\sim O3B-O4B
 with sigma of 0.04
 O4A-O5A \\sim O4B-O5B
 with sigma of 0.04
 F2A-C41A \\sim F2B-C41B
 with sigma of 0.02
 O3A-C41A \\sim O3B-C41B
 with sigma of 0.04
 F3A-C41A \\sim F3B-C41B
 with sigma of 0.02
 F1A-C41A \\sim F1B-C41B
 with sigma of 0.02
 F2A-F3A \\sim F2B-F3B
 with sigma of 0.04
 O3A-O5A \\sim O3B-O5B
 with sigma of 0.04
 S3A-F1A \\sim S3B-F1B
 with sigma of 0.04
 S3A-F2A \\sim S3B-F2B
 with sigma of 0.04
 O4A-C41A \\sim O4B-C41B
 with sigma of 0.04
 S3A-F3A \\sim S3B-F3B
 with sigma of 0.04
 O5A-C41A \\sim O5B-C41B
 with sigma of 0.04
 F1A-F2A \\sim F1B-F2B
 with sigma of 0.04
 F1A-F3A \\sim F1B-F3B
 with sigma of 0.04
3. Rigid body (RIGU) restrains
 S3B, F1B, F2B, F3B, O3B, O4B, O5B, C41B
 with sigma for 1-2 distances of 0.001 and sigma for 1-3 distances of 0.002
 S3A, F1A, F2A, F3A, O3A, O4A, O5A, C41A
 with sigma for 1-2 distances of 0.004 and sigma for 1-3 distances of 0.004
4. Others
 Sof(S3B)=Sof(F1B)=Sof(F2B)=Sof(F3B)=Sof(O3B)=Sof(O4B)=Sof(O5B)=Sof(C41B)=1-
 FVAR(1)
 Sof(S3A)=Sof(F1A)=Sof(F2A)=Sof(F3A)=Sof(O3A)=Sof(O4A)=Sof(O5A)=Sof(C41A)=
 FVAR(1)
5.a Secondary CH2 refined with riding coordinates:
 C45(H45A,H45B), C47(H47A,H47B)
5.b Aromatic/amide H refined with riding coordinates:
 C2(H2), C3(H3), C4(H4), C5(H5), C9(H9), C10(H10), C11(H11), C12(H12),
 C16(H16), C17(H17), C18(H18), C19(H19), C20(H20), C23(H23), C24(H24), C25(H25),
  C26(H26), C29(H29), C30(H30), C31(H31), C32(H32), C36(H36), C37(H37),
 C38(H38), C39(H39), C40(H40)
5.c Idealised Me refined as rotating group:
 C46(H46A,H46B,H46C), C48(H48A,H48B,H48C)
;
_olex2_submission_special_instructions 'No special instructions were received'
_shelx_space_group_comment
;
The symmetry employed for this shelxl refinement is uniquely defined
by the following loop, which should always be used as a source of
symmetry information in preference to the above space-group names.
They are only intended as comments.
;
_smtbx_masks_void_probe_radius 1.2
_smtbx_masks_void_truncation_radius 1.2
_shelx_estimated_absorpt_t_min 0.938
_shelx_estimated_absorpt_t_max 0.990
_olex2_diffrn_ambient_temperature_device 'Oxford Cryostream 800'

loop_
_space_group_symop_operation_xyz
'x, y, z'
'-x, -y, -z'

loop_
_atom_site_label
_atom_site_type_symbol
_atom_site_fract_x
_atom_site_fract_y
_atom_site_fract_z
_atom_site_U_iso_or_equiv
_atom_site_adp_type
_atom_site_occupancy
_atom_site_site_symmetry_order
_atom_site_calc_flag
_atom_site_refinement_flags_posn
_atom_site_refinement_flags_adp
_atom_site_refinement_flags_occupancy
_atom_site_disorder_assembly
_atom_site_disorder_group
S1 S 0.18260(4) 0.38668(4) 0.50547(3) 0.02363(11) Uani 1 1 d . . . . .
O1 O 0.02065(14) 0.13859(12) 0.47159(8) 0.0319(3) Uani 1 1 d . . . . .
N1 N 0.35231(16) 0.29264(13) 0.46768(10) 0.0286(4) Uani 1 1 d . . . . .
N2 N 0.46038(18) 0.30674(16) 0.46424(12) 0.0410(5) Uani 1 1 d . . . . .
C1 C 0.11160(19) 0.37670(16) 0.58520(11) 0.0279(4) Uani 1 1 d . . . . .
C2 C 0.1819(2) 0.38179(17) 0.65256(12) 0.0321(4) Uani 1 1 d . . . . .
H2 H 0.272755 0.382485 0.659106 0.038 Uiso 1 1 calc R U . . .
C3 C 0.1133(2) 0.38588(18) 0.71064(12) 0.0365(5) Uani 1 1 d . . . . .
H3 H 0.157005 0.387660 0.757965 0.044 Uiso 1 1 calc R U . . .
C4 C -0.0183(2) 0.38739(18) 0.70028(13) 0.0376(5) Uani 1 1 d . . . . .
H4 H -0.061876 0.392633 0.741260 0.045 Uiso 1 1 calc R U . . .
C5 C -0.0873(2) 0.38147(17) 0.63214(13) 0.0351(5) Uani 1 1 d . . . . .
H5 H -0.177475 0.382273 0.626132 0.042 Uiso 1 1 calc R U . . .
C6 C -0.02277(19) 0.37426(16) 0.57186(12) 0.0287(4) Uani 1 1 d . . . . .
C7 C -0.07419(19) 0.36388(16) 0.49447(13) 0.0306(4) Uani 1 1 d . . . . .
C8 C 0.02140(18) 0.36049(15) 0.44958(12) 0.0267(4) Uani 1 1 d . . . . .
C9 C -0.0052(2) 0.34852(17) 0.37439(12) 0.0320(4) Uani 1 1 d . . . . .
H9 H 0.062393 0.347013 0.345819 0.038 Uiso 1 1 calc R U . . .
C10 C -0.1362(2) 0.33874(19) 0.34229(14) 0.0401(5) Uani 1 1 d . . . . .
H10 H -0.160202 0.327938 0.290421 0.048 Uiso 1 1 calc R U . . .
C11 C -0.2319(2) 0.3448(2) 0.38629(16) 0.0441(6) Uani 1 1 d . . . . .
H11 H -0.319548 0.340508 0.363922 0.053 Uiso 1 1 calc R U . . .
C12 C -0.2026(2) 0.35681(18) 0.46116(14) 0.0376(5) Uani 1 1 d . . . . .
H12 H -0.269535 0.360241 0.489903 0.045 Uiso 1 1 calc R U . . .
C13 C 0.22231(18) 0.27144(15) 0.47349(11) 0.0240(4) Uani 1 1 d . . . . .
C14 C 0.12557(18) 0.15988(15) 0.44869(10) 0.0228(4) Uani 1 1 d . . . . .
C15 C 0.15962(19) 0.07893(15) 0.39341(11) 0.0251(4) Uani 1 1 d . . . . .
C16 C 0.2034(2) 0.10550(19) 0.33199(12) 0.0370(5) Uani 1 1 d . . . . .
H16 H 0.218629 0.176769 0.327854 0.044 Uiso 1 1 calc R U . . .
C17 C 0.2251(3) 0.0283(2) 0.27670(15) 0.0569(7) Uani 1 1 d . . . . .
H17 H 0.252173 0.046024 0.234001 0.068 Uiso 1 1 calc R U . . .
C18 C 0.2077(3) -0.0725(2) 0.28350(17) 0.0617(8) Uani 1 1 d . . . . .
H18 H 0.223288 -0.124802 0.245576 0.074 Uiso 1 1 calc R U . . .
C19 C 0.1679(3) -0.0996(2) 0.34432(18) 0.0562(8) Uani 1 1 d . . . . .
H19 H 0.158144 -0.169947 0.348839 0.067 Uiso 1 1 calc R U . . .
C20 C 0.1413(2) -0.02450(17) 0.40003(14) 0.0381(5) Uani 1 1 d . . . . .
H20 H 0.111272 -0.043979 0.441653 0.046 Uiso 1 1 calc R U . . .
S2 S 0.26413(4) 0.57757(3) 0.07453(2) 0.01707(10) Uani 1 1 d . . . . .
O2 O 0.29439(13) 0.71471(11) 0.23247(7) 0.0249(3) Uani 1 1 d . . . . .
N3 N 0.49237(15) 0.57999(13) 0.14343(8) 0.0215(3) Uani 1 1 d . . . . .
N4 N 0.57452(16) 0.54460(14) 0.13876(10) 0.0314(4) Uani 1 1 d . . . . .
C21 C 0.10626(16) 0.51756(14) 0.09922(9) 0.0172(3) Uani 1 1 d . . . . .
C22 C 0.02261(17) 0.57927(15) 0.09350(9) 0.0182(3) Uani 1 1 d . . . . .
C23 C -0.11145(17) 0.53690(16) 0.10078(9) 0.0216(4) Uani 1 1 d . . . . .
H23 H -0.171312 0.575999 0.096169 0.026 Uiso 1 1 calc R U . . .
C24 C -0.15657(18) 0.43725(16) 0.11480(10) 0.0239(4) Uani 1 1 d . . . . .
H24 H -0.248110 0.408193 0.119575 0.029 Uiso 1 1 calc R U . . .
C25 C -0.07008(18) 0.37850(16) 0.12209(10) 0.0234(4) Uani 1 1 d . . . . .
H25 H -0.102484 0.311348 0.133242 0.028 Uiso 1 1 calc R U . . .
C26 C 0.06392(17) 0.41812(15) 0.11305(10) 0.0205(3) Uani 1 1 d . . . . .
H26 H 0.123169 0.378192 0.116294 0.025 Uiso 1 1 calc R U . . .
C27 C 0.09136(17) 0.68196(15) 0.07853(9) 0.0189(3) Uani 1 1 d . . . . .
C28 C 0.22509(17) 0.69558(14) 0.07074(9) 0.0184(3) Uani 1 1 d . . . . .
C29 C 0.30982(19) 0.78530(16) 0.05666(11) 0.0249(4) Uani 1 1 d . . . . .
H29 H 0.399945 0.791650 0.051327 0.030 Uiso 1 1 calc R U . . .
C30 C 0.2580(2) 0.86641(16) 0.05055(12) 0.0294(4) Uani 1 1 d . . . . .
H30 H 0.313529 0.930024 0.041129 0.035 Uiso 1 1 calc R U . . .
C31 C 0.1249(2) 0.85522(16) 0.05813(11) 0.0281(4) Uani 1 1 d . . . . .
H31 H 0.091156 0.911440 0.053573 0.034 Uiso 1 1 calc R U . . .
C32 C 0.04143(19) 0.76429(16) 0.07209(10) 0.0240(4) Uani 1 1 d . . . . .
H32 H -0.048801 0.757826 0.077247 0.029 Uiso 1 1 calc R U . . .
C33 C 0.39555(17) 0.62325(15) 0.15197(10) 0.0195(3) Uani 1 1 d . . . . .
C34 C 0.39972(18) 0.70096(15) 0.22187(10) 0.0207(4) Uani 1 1 d . . . . .
C35 C 0.53280(18) 0.76365(15) 0.27479(10) 0.0233(4) Uani 1 1 d . . . . .
C36 C 0.65422(19) 0.79636(16) 0.25112(11) 0.0263(4) Uani 1 1 d . . . . .
H36 H 0.655414 0.774486 0.199827 0.032 Uiso 1 1 calc R U . . .
C37 C 0.7744(2) 0.86138(18) 0.30280(12) 0.0353(5) Uani 1 1 d . . . . .
H37 H 0.857397 0.884588 0.286728 0.042 Uiso 1 1 calc R U . . .
C38 C 0.7724(2) 0.8918(2) 0.37707(13) 0.0411(5) Uani 1 1 d . . . . .
H38 H 0.854398 0.935935 0.412241 0.049 Uiso 1 1 calc R U . . .
C39 C 0.6516(2) 0.8586(2) 0.40096(12) 0.0401(5) Uani 1 1 d . . . . .
H39 H 0.651421 0.879389 0.452439 0.048 Uiso 1 1 calc R U . . .
C40 C 0.5313(2) 0.79526(18) 0.35021(11) 0.0311(4) Uani 1 1 d . . . . .
H40 H 0.448291 0.773473 0.366571 0.037 Uiso 1 1 calc R U . . .
S3A S 0.41148(9) 0.47412(7) 0.34633(8) 0.0277(2) Uani 0.862(4) 1 d D . P A 1
F1A F 0.4370(2) 0.28721(16) 0.28640(12) 0.0502(5) Uani 0.862(4) 1 d D . P A 1
F2A F 0.5368(2) 0.4127(2) 0.24188(11) 0.0695(8) Uani 0.862(4) 1 d D . P A 1
F3A F 0.3191(2) 0.3384(2) 0.21329(12) 0.0804(8) Uani 0.862(4) 1 d D . P A 1
O3A O 0.2987(4) 0.4125(3) 0.3711(3) 0.0400(9) Uani 0.862(4) 1 d D . P A 1
O4A O 0.5392(4) 0.5095(4) 0.3962(2) 0.0502(11) Uani 0.862(4) 1 d D . P A 1
O5A O 0.3847(3) 0.5512(2) 0.31178(18) 0.0723(9) Uani 0.862(4) 1 d D . P A 1
C41A C 0.4263(3) 0.3738(3) 0.26743(18) 0.0359(7) Uani 0.862(4) 1 d D . P A 1
S3B S 0.4242(7) 0.4782(6) 0.3765(5) 0.0390(15) Uani 0.138(4) 1 d D . P A 2
F1B F 0.3089(15) 0.417(2) 0.2335(9) 0.105(6) Uani 0.138(4) 1 d D . P A 2
F2B F 0.440(3) 0.3338(17) 0.2645(11) 0.094(6) Uani 0.138(4) 1 d D . P A 2
F3B F 0.5177(13) 0.4952(15) 0.2564(7) 0.074(5) Uani 0.138(4) 1 d D . P A 2
O3B O 0.3855(14) 0.5734(10) 0.3752(11) 0.062(4) Uani 0.138(4) 1 d D . P A 2
O4B O 0.310(2) 0.3937(19) 0.3824(18) 0.043(6) Uani 0.138(4) 1 d D . P A 2
O5B O 0.5564(18) 0.5031(15) 0.4111(11) 0.022(3) Uani 0.138(4) 1 d D . P A 2
C41B C 0.4214(16) 0.4305(17) 0.2795(7) 0.054(4) Uani 0.138(4) 1 d D . P A 2
S4 S 0.35794(4) 0.30416(4) -0.00464(3) 0.02250(11) Uani 1 1 d . . . . .
F4 F 0.19183(16) 0.12696(13) 0.01284(11) 0.0627(5) Uani 1 1 d . . . . .
F5 F 0.3797(2) 0.19925(16) 0.09324(9) 0.0734(6) Uani 1 1 d . . . . .
F6 F 0.37631(16) 0.11169(11) -0.01708(10) 0.0531(4) Uani 1 1 d . . . . .
O6 O 0.30124(14) 0.36731(11) 0.04614(8) 0.0299(3) Uani 1 1 d . . . . .
O7 O 0.50363(13) 0.34726(12) 0.00480(9) 0.0323(3) Uani 1 1 d . . . . .
O8 O 0.28457(15) 0.26429(14) -0.08050(8) 0.0381(4) Uani 1 1 d . . . . .
C42 C 0.3248(2) 0.17993(19) 0.02298(14) 0.0387(5) Uani 1 1 d . . . . .
O9 O 0.80519(18) 0.11964(16) 0.17208(10) 0.0500(4) Uani 1 1 d . . . . .
C45 C 0.6912(3) 0.0641(3) 0.19589(19) 0.0647(8) Uani 1 1 d . . . . .
H45A H 0.714002 0.076498 0.250191 0.078 Uiso 1 1 calc R U . . .
H45B H 0.662055 -0.015068 0.171109 0.078 Uiso 1 1 calc R U . . .
C46 C 0.5790(3) 0.1048(3) 0.1771(2) 0.0906(13) Uani 1 1 d . . . . .
H46A H 0.558899 0.094269 0.123431 0.136 Uiso 1 1 calc R U . . .
H46B H 0.607079 0.182470 0.203540 0.136 Uiso 1 1 calc R U . . .
H46C H 0.497491 0.064438 0.191832 0.136 Uiso 1 1 calc R U . . .
C47 C 0.9113(3) 0.0779(3) 0.18313(18) 0.0567(7) Uani 1 1 d . . . . .
H47A H 0.879644 -0.000444 0.155597 0.068 Uiso 1 1 calc R U . . .
H47B H 0.939623 0.086395 0.236545 0.068 Uiso 1 1 calc R U . . .
C48 C 1.0270(4) 0.1396(4) 0.1557(2) 0.0828(12) Uani 1 1 d . . . . .
H48A H 0.997865 0.130776 0.102841 0.124 Uiso 1 1 calc R U . . .
H48B H 1.101710 0.112011 0.162527 0.124 Uiso 1 1 calc R U . . .
H48C H 1.058025 0.216952 0.183593 0.124 Uiso 1 1 calc R U . . .

loop_
_atom_site_aniso_label
_atom_site_aniso_U_11
_atom_site_aniso_U_22
_atom_site_aniso_U_33
_atom_site_aniso_U_23
_atom_site_aniso_U_13
_atom_site_aniso_U_12
S1 0.0151(2) 0.0212(2) 0.0305(2) 0.00018(18) 0.00882(17) 0.00475(17)
O1 0.0232(7) 0.0326(8) 0.0347(8) 0.0083(6) 0.0123(6) 0.0015(6)
N1 0.0213(8) 0.0207(8) 0.0421(10) 0.0038(7) 0.0124(7) 0.0069(7)
N2 0.0249(9) 0.0321(10) 0.0667(14) 0.0094(9) 0.0200(9) 0.0110(8)
C1 0.0219(9) 0.0230(10) 0.0347(11) -0.0006(8) 0.0152(8) 0.0056(8)
C2 0.0247(10) 0.0282(11) 0.0358(11) 0.0002(9) 0.0105(8) 0.0045(8)
C3 0.0361(12) 0.0332(12) 0.0312(11) -0.0008(9) 0.0136(9) 0.0050(9)
C4 0.0368(12) 0.0304(11) 0.0388(12) -0.0009(9) 0.0217(10) 0.0058(9)
C5 0.0235(10) 0.0244(10) 0.0535(14) 0.0021(9) 0.0209(9) 0.0053(8)
C6 0.0201(9) 0.0189(9) 0.0427(12) 0.0005(8) 0.0131(8) 0.0047(7)
C7 0.0181(9) 0.0192(9) 0.0509(13) 0.0037(9) 0.0112(8) 0.0051(7)
C8 0.0147(8) 0.0205(9) 0.0399(11) 0.0028(8) 0.0063(7) 0.0036(7)
C9 0.0236(10) 0.0276(11) 0.0404(12) 0.0047(9) 0.0055(8) 0.0075(8)
C10 0.0313(11) 0.0355(12) 0.0476(13) 0.0089(10) -0.0007(10) 0.0094(10)
C11 0.0204(10) 0.0372(13) 0.0714(17) 0.0149(12) 0.0026(10) 0.0091(9)
C12 0.0177(9) 0.0312(11) 0.0610(15) 0.0091(10) 0.0098(9) 0.0075(8)
C13 0.0154(8) 0.0226(9) 0.0310(10) 0.0013(8) 0.0102(7) 0.0054(7)
C14 0.0212(9) 0.0219(9) 0.0237(9) 0.0066(7) 0.0061(7) 0.0049(7)
C15 0.0246(9) 0.0191(9) 0.0290(10) 0.0041(8) 0.0029(7) 0.0072(7)
C16 0.0490(13) 0.0355(12) 0.0347(11) 0.0088(9) 0.0180(10) 0.0238(11)
C17 0.076(2) 0.0589(18) 0.0459(15) 0.0038(13) 0.0237(14) 0.0416(16)
C18 0.073(2) 0.0505(17) 0.0571(18) -0.0116(14) 0.0054(15) 0.0392(16)
C19 0.0568(16) 0.0195(11) 0.079(2) -0.0032(12) -0.0122(14) 0.0178(11)
C20 0.0333(11) 0.0227(10) 0.0496(13) 0.0104(10) -0.0046(10) 0.0033(9)
S2 0.01319(19) 0.0194(2) 0.0192(2) 0.00289(16) 0.00327(15) 0.00871(16)
O2 0.0208(6) 0.0287(7) 0.0241(7) 0.0019(5) 0.0034(5) 0.0124(6)
N3 0.0146(7) 0.0220(8) 0.0273(8) 0.0059(6) 0.0022(6) 0.0073(6)
N4 0.0199(8) 0.0306(9) 0.0425(10) 0.0058(8) 0.0018(7) 0.0129(7)
C21 0.0118(7) 0.0236(9) 0.0150(8) 0.0011(7) 0.0027(6) 0.0079(7)
C22 0.0155(8) 0.0241(9) 0.0144(8) 0.0015(7) 0.0018(6) 0.0098(7)
C23 0.0150(8) 0.0304(10) 0.0192(8) 0.0018(7) 0.0033(6) 0.0120(7)
C24 0.0165(8) 0.0317(10) 0.0214(9) 0.0029(8) 0.0056(7) 0.0087(8)
C25 0.0213(9) 0.0247(10) 0.0213(9) 0.0039(7) 0.0054(7) 0.0059(7)
C26 0.0177(8) 0.0228(9) 0.0209(8) 0.0042(7) 0.0038(6) 0.0087(7)
C27 0.0155(8) 0.0235(9) 0.0159(8) 0.0005(7) 0.0010(6) 0.0095(7)
C28 0.0174(8) 0.0197(9) 0.0186(8) 0.0021(7) 0.0022(6) 0.0105(7)
C29 0.0209(9) 0.0251(10) 0.0305(10) 0.0072(8) 0.0066(7) 0.0110(8)
C30 0.0279(10) 0.0231(10) 0.0394(11) 0.0099(9) 0.0089(8) 0.0107(8)
C31 0.0280(10) 0.0252(10) 0.0347(11) 0.0069(8) 0.0052(8) 0.0162(8)
C32 0.0209(9) 0.0276(10) 0.0246(9) 0.0030(8) 0.0023(7) 0.0146(8)
C33 0.0127(7) 0.0210(9) 0.0243(9) 0.0039(7) 0.0018(6) 0.0082(7)
C34 0.0205(8) 0.0207(9) 0.0202(8) 0.0050(7) 0.0016(7) 0.0079(7)
C35 0.0204(9) 0.0225(9) 0.0238(9) 0.0077(7) -0.0010(7) 0.0045(7)
C36 0.0218(9) 0.0265(10) 0.0270(9) 0.0098(8) 0.0011(7) 0.0036(8)
C37 0.0221(10) 0.0361(12) 0.0394(12) 0.0140(10) 0.0006(8) -0.0014(9)
C38 0.0289(11) 0.0426(13) 0.0348(12) 0.0087(10) -0.0086(9) -0.0029(10)
C39 0.0371(12) 0.0450(14) 0.0246(10) 0.0063(9) -0.0037(9) 0.0023(10)
C40 0.0276(10) 0.0333(11) 0.0260(10) 0.0081(8) 0.0029(8) 0.0033(9)
S3A 0.0228(3) 0.0222(3) 0.0343(5) 0.0090(4) 0.0034(4) 0.0033(2)
F1A 0.0592(11) 0.0398(10) 0.0599(12) 0.0128(9) 0.0279(9) 0.0246(9)
F2A 0.0702(14) 0.0788(17) 0.0446(11) 0.0141(11) 0.0363(10) -0.0002(12)
F3A 0.0696(14) 0.100(2) 0.0413(11) -0.0120(12) -0.0263(10) 0.0267(14)
O3A 0.0228(10) 0.0474(19) 0.0533(19) 0.0184(13) 0.0148(10) 0.0119(11)
O4A 0.0204(13) 0.074(2) 0.0317(17) -0.0058(13) -0.0009(10) 0.0022(12)
O5A 0.100(2) 0.0401(13) 0.088(2) 0.0374(14) 0.0141(16) 0.0273(14)
C41A 0.0319(14) 0.0395(19) 0.0268(15) 0.0080(15) 0.0043(11) 0.0013(14)
S3B 0.039(3) 0.041(3) 0.033(3) 0.012(3) 0.007(3) 0.009(2)
F1B 0.071(7) 0.165(19) 0.062(8) 0.058(10) -0.016(6) 0.010(9)
F2B 0.154(16) 0.087(10) 0.048(9) 0.017(7) 0.039(10) 0.047(10)
F3B 0.072(6) 0.113(12) 0.047(7) 0.045(8) 0.021(5) 0.025(7)
O3B 0.045(7) 0.040(6) 0.112(12) 0.029(6) 0.016(8) 0.024(6)
O4B 0.041(8) 0.032(7) 0.046(11) 0.004(7) 0.021(8) 0.000(7)
O5B 0.026(6) 0.008(5) 0.023(6) -0.001(5) 0.002(4) 0.000(4)
C41B 0.056(6) 0.072(9) 0.017(5) 0.007(5) 0.000(4) 0.007(7)
S4 0.0188(2) 0.0242(2) 0.0294(2) 0.00885(19) 0.00960(17) 0.01170(18)
F4 0.0522(9) 0.0414(8) 0.1117(14) 0.0353(9) 0.0519(10) 0.0170(7)
F5 0.1205(16) 0.0835(13) 0.0560(10) 0.0438(10) 0.0297(10) 0.0683(13)
F6 0.0579(9) 0.0294(7) 0.0876(11) 0.0191(7) 0.0405(8) 0.0258(7)
O6 0.0255(7) 0.0267(7) 0.0430(8) 0.0085(6) 0.0154(6) 0.0148(6)
O7 0.0188(7) 0.0305(8) 0.0474(9) 0.0063(7) 0.0110(6) 0.0108(6)
O8 0.0280(8) 0.0583(11) 0.0299(8) 0.0130(7) 0.0080(6) 0.0167(7)
C42 0.0453(13) 0.0338(12) 0.0503(14) 0.0180(11) 0.0251(11) 0.0223(10)
O9 0.0452(10) 0.0544(11) 0.0571(11) 0.0207(9) 0.0067(8) 0.0247(9)
C45 0.0497(17) 0.066(2) 0.071(2) 0.0150(16) 0.0083(14) 0.0158(15)
C46 0.0433(18) 0.093(3) 0.111(3) -0.003(2) -0.0086(18) 0.0252(19)
C47 0.0576(17) 0.0620(18) 0.0673(18) 0.0298(15) 0.0150(14) 0.0348(15)
C48 0.070(2) 0.131(3) 0.098(3) 0.073(3) 0.044(2) 0.063(2)

loop_
_atom_type_symbol
_atom_type_description
_atom_type_scat_dispersion_real
_atom_type_scat_dispersion_imag
_atom_type_scat_source
C C 0.0033 0.0016 'International Tables Vol C Tables 4.2.6.8 and 6.1.1.4'
H H 0.0000 0.0000 'International Tables Vol C Tables 4.2.6.8 and 6.1.1.4'
F F 0.0171 0.0103 'International Tables Vol C Tables 4.2.6.8 and 6.1.1.4'
N N 0.0061 0.0033 'International Tables Vol C Tables 4.2.6.8 and 6.1.1.4'
O O 0.0106 0.0060 'International Tables Vol C Tables 4.2.6.8 and 6.1.1.4'
S S 0.1246 0.1234 'International Tables Vol C Tables 4.2.6.8 and 6.1.1.4'

loop_
_geom_angle_atom_site_label_1
_geom_angle_atom_site_label_2
_geom_angle_atom_site_label_3
_geom_angle
_geom_angle_site_symmetry_1
_geom_angle_site_symmetry_3
_geom_angle_publ_flag
C8 S1 C1 92.19(10) . . ?
C13 S1 C1 108.06(10) . . ?
C13 S1 C8 105.34(9) . . ?
N2 N1 C13 176.9(2) . . ?
C2 C1 S1 125.12(15) . . ?
C2 C1 C6 124.41(18) . . ?
C6 C1 S1 110.17(16) . . ?
C1 C2 H2 121.7 . . ?
C1 C2 C3 116.6(2) . . ?
C3 C2 H2 121.7 . . ?
C2 C3 H3 119.6 . . ?
C4 C3 C2 120.8(2) . . ?
C4 C3 H3 119.6 . . ?
C3 C4 H4 119.1 . . ?
C5 C4 C3 121.7(2) . . ?
C5 C4 H4 119.1 . . ?
C4 C5 H5 120.5 . . ?
C4 C5 C6 119.09(19) . . ?
C6 C5 H5 120.5 . . ?
C1 C6 C7 112.79(17) . . ?
C5 C6 C1 117.4(2) . . ?
C5 C6 C7 129.81(19) . . ?
C8 C7 C6 113.68(17) . . ?
C12 C7 C6 128.60(19) . . ?
C12 C7 C8 117.7(2) . . ?
C7 C8 S1 109.82(16) . . ?
C9 C8 S1 125.96(15) . . ?
C9 C8 C7 123.97(19) . . ?
C8 C9 H9 121.6 . . ?
C8 C9 C10 116.9(2) . . ?
C10 C9 H9 121.6 . . ?
C9 C10 H10 119.9 . . ?
C9 C10 C11 120.1(2) . . ?
C11 C10 H10 119.9 . . ?
C10 C11 H11 119.1 . . ?
C12 C11 C10 121.7(2) . . ?
C12 C11 H11 119.1 . . ?
C7 C12 H12 120.2 . . ?
C11 C12 C7 119.5(2) . . ?
C11 C12 H12 120.2 . . ?
N1 C13 S1 113.70(14) . . ?
N1 C13 C14 120.71(16) . . ?
C14 C13 S1 125.42(13) . . ?
O1 C14 C13 119.36(17) . . ?
O1 C14 C15 123.59(17) . . ?
C13 C14 C15 116.99(16) . . ?
C16 C15 C14 119.20(17) . . ?
C20 C15 C14 121.18(19) . . ?
C20 C15 C16 119.5(2) . . ?
C15 C16 H16 119.9 . . ?
C17 C16 C15 120.2(2) . . ?
C17 C16 H16 119.9 . . ?
C16 C17 H17 120.0 . . ?
C18 C17 C16 120.1(3) . . ?
C18 C17 H17 120.0 . . ?
C17 C18 H18 119.6 . . ?
C17 C18 C19 120.7(2) . . ?
C19 C18 H18 119.6 . . ?
C18 C19 H19 119.7 . . ?
C18 C19 C20 120.6(2) . . ?
C20 C19 H19 119.7 . . ?
C15 C20 C19 118.9(2) . . ?
C15 C20 H20 120.6 . . ?
C19 C20 H20 120.6 . . ?
C28 S2 C21 91.84(8) . . ?
C33 S2 C21 109.40(8) . . ?
C33 S2 C28 104.34(8) . . ?
N4 N3 C33 177.70(19) . . ?
C22 C21 S2 110.35(13) . . ?
C26 C21 S2 125.59(13) . . ?
C26 C21 C22 123.61(16) . . ?
C21 C22 C27 113.16(15) . . ?
C23 C22 C21 118.25(17) . . ?
C23 C22 C27 128.58(15) . . ?
C22 C23 H23 120.3 . . ?
C24 C23 C22 119.32(16) . . ?
C24 C23 H23 120.3 . . ?
C23 C24 H24 119.3 . . ?
C23 C24 C25 121.31(17) . . ?
C25 C24 H24 119.3 . . ?
C24 C25 H25 119.8 . . ?
C24 C25 C26 120.34(18) . . ?
C26 C25 H25 119.8 . . ?
C21 C26 C25 117.13(16) . . ?
C21 C26 H26 121.4 . . ?
C25 C26 H26 121.4 . . ?
C28 C27 C22 112.98(15) . . ?
C32 C27 C22 128.76(16) . . ?
C32 C27 C28 118.26(17) . . ?
C27 C28 S2 110.88(13) . . ?
C29 C28 S2 125.28(13) . . ?
C29 C28 C27 123.67(16) . . ?
C28 C29 H29 121.5 . . ?
C28 C29 C30 117.08(17) . . ?
C30 C29 H29 121.5 . . ?
C29 C30 H30 119.7 . . ?
C29 C30 C31 120.58(19) . . ?
C31 C30 H30 119.7 . . ?
C30 C31 H31 119.3 . . ?
C32 C31 C30 121.36(17) . . ?
C32 C31 H31 119.3 . . ?
C27 C32 H32 120.5 . . ?
C31 C32 C27 119.04(17) . . ?
C31 C32 H32 120.5 . . ?
N3 C33 S2 114.33(13) . . ?
N3 C33 C34 122.24(15) . . ?
C34 C33 S2 123.42(12) . . ?
O2 C34 C33 118.05(16) . . ?
O2 C34 C35 122.79(16) . . ?
C33 C34 C35 119.08(15) . . ?
C36 C35 C34 122.34(17) . . ?
C36 C35 C40 120.04(17) . . ?
C40 C35 C34 117.50(17) . . ?
C35 C36 H36 120.1 . . ?
C35 C36 C37 119.86(19) . . ?
C37 C36 H36 120.1 . . ?
C36 C37 H37 120.1 . . ?
C38 C37 C36 119.9(2) . . ?
C38 C37 H37 120.1 . . ?
C37 C38 H38 119.8 . . ?
C37 C38 C39 120.4(2) . . ?
C39 C38 H38 119.8 . . ?
C38 C39 H39 119.8 . . ?
C40 C39 C38 120.3(2) . . ?
C40 C39 H39 119.8 . . ?
C35 C40 H40 120.3 . . ?
C39 C40 C35 119.4(2) . . ?
C39 C40 H40 120.3 . . ?
O3A S3A O5A 114.5(2) . . ?
O3A S3A C41A 103.2(2) . . ?
O4A S3A O3A 114.6(3) . . ?
O4A S3A O5A 116.8(2) . . ?
O4A S3A C41A 103.5(2) . . ?
O5A S3A C41A 101.50(17) . . ?
F1A C41A S3A 111.2(2) . . ?
F2A C41A S3A 112.2(2) . . ?
F2A C41A F1A 105.7(3) . . ?
F3A C41A S3A 111.3(3) . . ?
F3A C41A F1A 107.1(3) . . ?
F3A C41A F2A 109.1(3) . . ?
O3B S3B C41B 98.1(10) . . ?
O4B S3B O3B 109.1(13) . . ?
O4B S3B C41B 99.9(14) . . ?
O5B S3B O3B 114.4(10) . . ?
O5B S3B O4B 125.5(14) . . ?
O5B S3B C41B 104.7(11) . . ?
F1B C41B S3B 116.0(13) . . ?
F1B C41B F2B 106.8(17) . . ?
F2B C41B S3B 109.6(13) . . ?
F3B C41B S3B 114.2(12) . . ?
F3B C41B F1B 103.4(14) . . ?
F3B C41B F2B 106.0(17) . . ?
O6 S4 C42 102.70(9) . . ?
O7 S4 O6 115.38(9) . . ?
O7 S4 C42 104.40(10) . . ?
O8 S4 O6 114.92(9) . . ?
O8 S4 O7 114.62(9) . . ?
O8 S4 C42 102.39(11) . . ?
F4 C42 S4 111.26(16) . . ?
F4 C42 F6 107.2(2) . . ?
F5 C42 S4 112.26(17) . . ?
F5 C42 F4 107.8(2) . . ?
F5 C42 F6 106.76(19) . . ?
F6 C42 S4 111.24(15) . . ?
C45 O9 C47 111.2(2) . . ?
O9 C45 H45A 109.9 . . ?
O9 C45 H45B 109.9 . . ?
O9 C45 C46 108.8(3) . . ?
H45A C45 H45B 108.3 . . ?
C46 C45 H45A 109.9 . . ?
C46 C45 H45B 109.9 . . ?
C45 C46 H46A 109.5 . . ?
C45 C46 H46B 109.5 . . ?
C45 C46 H46C 109.5 . . ?
H46A C46 H46B 109.5 . . ?
H46A C46 H46C 109.5 . . ?
H46B C46 H46C 109.5 . . ?
O9 C47 H47A 110.1 . . ?
O9 C47 H47B 110.1 . . ?
O9 C47 C48 107.9(2) . . ?
H47A C47 H47B 108.4 . . ?
C48 C47 H47A 110.1 . . ?
C48 C47 H47B 110.1 . . ?
C47 C48 H48A 109.5 . . ?
C47 C48 H48B 109.5 . . ?
C47 C48 H48C 109.5 . . ?
H48A C48 H48B 109.5 . . ?
H48A C48 H48C 109.5 . . ?
H48B C48 H48C 109.5 . . ?

loop_
_geom_bond_atom_site_label_1
_geom_bond_atom_site_label_2
_geom_bond_distance
_geom_bond_site_symmetry_2
_geom_bond_publ_flag
S1 C1 1.783(2) . ?
S1 C8 1.7791(19) . ?
S1 C13 1.7267(19) . ?
O1 C14 1.217(2) . ?
N1 N2 1.112(2) . ?
N1 C13 1.339(2) . ?
C1 C2 1.374(3) . ?
C1 C6 1.401(3) . ?
C2 H2 0.9500 . ?
C2 C3 1.390(3) . ?
C3 H3 0.9500 . ?
C3 C4 1.389(3) . ?
C4 H4 0.9500 . ?
C4 C5 1.377(3) . ?
C5 H5 0.9500 . ?
C5 C6 1.400(3) . ?
C6 C7 1.460(3) . ?
C7 C8 1.403(3) . ?
C7 C12 1.391(3) . ?
C8 C9 1.380(3) . ?
C9 H9 0.9500 . ?
C9 C10 1.396(3) . ?
C10 H10 0.9500 . ?
C10 C11 1.397(3) . ?
C11 H11 0.9500 . ?
C11 C12 1.376(4) . ?
C12 H12 0.9500 . ?
C13 C14 1.460(3) . ?
C14 C15 1.487(3) . ?
C15 C16 1.389(3) . ?
C15 C20 1.389(3) . ?
C16 H16 0.9500 . ?
C16 C17 1.387(3) . ?
C17 H17 0.9500 . ?
C17 C18 1.356(4) . ?
C18 H18 0.9500 . ?
C18 C19 1.367(5) . ?
C19 H19 0.9500 . ?
C19 C20 1.400(4) . ?
C20 H20 0.9500 . ?
S2 C21 1.7881(17) . ?
S2 C28 1.7808(17) . ?
S2 C33 1.7359(17) . ?
O2 C34 1.216(2) . ?
N3 N4 1.116(2) . ?
N3 C33 1.334(2) . ?
C21 C22 1.402(2) . ?
C21 C26 1.378(3) . ?
C22 C23 1.393(2) . ?
C22 C27 1.466(3) . ?
C23 H23 0.9500 . ?
C23 C24 1.384(3) . ?
C24 H24 0.9500 . ?
C24 C25 1.398(3) . ?
C25 H25 0.9500 . ?
C25 C26 1.399(2) . ?
C26 H26 0.9500 . ?
C27 C28 1.399(2) . ?
C27 C32 1.394(2) . ?
C28 C29 1.373(3) . ?
C29 H29 0.9500 . ?
C29 C30 1.390(3) . ?
C30 H30 0.9500 . ?
C30 C31 1.397(3) . ?
C31 H31 0.9500 . ?
C31 C32 1.378(3) . ?
C32 H32 0.9500 . ?
C33 C34 1.468(2) . ?
C34 C35 1.490(2) . ?
C35 C36 1.389(3) . ?
C35 C40 1.396(3) . ?
C36 H36 0.9500 . ?
C36 C37 1.394(3) . ?
C37 H37 0.9500 . ?
C37 C38 1.375(3) . ?
C38 H38 0.9500 . ?
C38 C39 1.386(3) . ?
C39 H39 0.9500 . ?
C39 C40 1.384(3) . ?
C40 H40 0.9500 . ?
S3A O3A 1.430(3) . ?
S3A O4A 1.422(3) . ?
S3A O5A 1.434(2) . ?
S3A C41A 1.822(4) . ?
F1A C41A 1.336(4) . ?
F2A C41A 1.325(3) . ?
F3A C41A 1.310(4) . ?
S3B O3B 1.470(11) . ?
S3B O4B 1.418(15) . ?
S3B O5B 1.371(14) . ?
S3B C41B 1.793(14) . ?
F1B C41B 1.321(15) . ?
F2B C41B 1.349(16) . ?
F3B C41B 1.317(16) . ?
S4 O6 1.4415(14) . ?
S4 O7 1.4399(14) . ?
S4 O8 1.4369(15) . ?
S4 C42 1.821(2) . ?
F4 C42 1.332(3) . ?
F5 C42 1.317(3) . ?
F6 C42 1.341(2) . ?
O9 C45 1.398(4) . ?
O9 C47 1.418(3) . ?
C45 H45A 0.9900 . ?
C45 H45B 0.9900 . ?
C45 C46 1.494(4) . ?
C46 H46A 0.9800 . ?
C46 H46B 0.9800 . ?
C46 H46C 0.9800 . ?
C47 H47A 0.9900 . ?
C47 H47B 0.9900 . ?
C47 C48 1.482(4) . ?
C48 H48A 0.9800 . ?
C48 H48B 0.9800 . ?
C48 H48C 0.9800 . ?

loop_
_geom_torsion_atom_site_label_1
_geom_torsion_atom_site_label_2
_geom_torsion_atom_site_label_3
_geom_torsion_atom_site_label_4
_geom_torsion
_geom_torsion_site_symmetry_1
_geom_torsion_site_symmetry_2
_geom_torsion_site_symmetry_3
_geom_torsion_site_symmetry_4
_geom_torsion_publ_flag
S1 C1 C2 C3 172.31(16) . . . . ?
S1 C1 C6 C5 -171.52(15) . . . . ?
S1 C1 C6 C7 8.7(2) . . . . ?
S1 C8 C9 C10 -174.00(16) . . . . ?
S1 C13 C14 O1 -24.5(3) . . . . ?
S1 C13 C14 C15 152.91(15) . . . . ?
O1 C14 C15 C16 130.7(2) . . . . ?
O1 C14 C15 C20 -45.8(3) . . . . ?
N1 C13 C14 O1 160.54(19) . . . . ?
N1 C13 C14 C15 -22.1(3) . . . . ?
C1 S1 C8 C7 10.07(15) . . . . ?
C1 S1 C8 C9 -175.56(19) . . . . ?
C1 S1 C13 N1 -124.75(16) . . . . ?
C1 S1 C13 C14 59.97(19) . . . . ?
C1 C2 C3 C4 -1.5(3) . . . . ?
C1 C6 C7 C8 -1.1(2) . . . . ?
C1 C6 C7 C12 178.6(2) . . . . ?
C2 C1 C6 C5 2.4(3) . . . . ?
C2 C1 C6 C7 -177.41(19) . . . . ?
C2 C3 C4 C5 2.1(3) . . . . ?
C3 C4 C5 C6 -0.3(3) . . . . ?
C4 C5 C6 C1 -1.8(3) . . . . ?
C4 C5 C6 C7 177.9(2) . . . . ?
C5 C6 C7 C8 179.1(2) . . . . ?
C5 C6 C7 C12 -1.1(4) . . . . ?
C6 C1 C2 C3 -0.7(3) . . . . ?
C6 C7 C8 S1 -7.0(2) . . . . ?
C6 C7 C8 C9 178.50(19) . . . . ?
C6 C7 C12 C11 -178.5(2) . . . . ?
C7 C8 C9 C10 -0.4(3) . . . . ?
C8 S1 C1 C2 175.38(19) . . . . ?
C8 S1 C1 C6 -10.75(15) . . . . ?
C8 S1 C13 N1 137.71(15) . . . . ?
C8 S1 C13 C14 -37.56(19) . . . . ?
C8 C7 C12 C11 1.2(3) . . . . ?
C8 C9 C10 C11 2.1(3) . . . . ?
C9 C10 C11 C12 -2.2(4) . . . . ?
C10 C11 C12 C7 0.4(4) . . . . ?
C12 C7 C8 S1 173.23(16) . . . . ?
C12 C7 C8 C9 -1.3(3) . . . . ?
C13 S1 C1 C2 68.5(2) . . . . ?
C13 S1 C1 C6 -117.66(15) . . . . ?
C13 S1 C8 C7 119.47(15) . . . . ?
C13 S1 C8 C9 -66.2(2) . . . . ?
C13 C14 C15 C16 -46.6(3) . . . . ?
C13 C14 C15 C20 137.0(2) . . . . ?
C14 C15 C16 C17 -174.7(2) . . . . ?
C14 C15 C20 C19 176.5(2) . . . . ?
C15 C16 C17 C18 -2.1(4) . . . . ?
C16 C15 C20 C19 0.1(3) . . . . ?
C16 C17 C18 C19 0.4(5) . . . . ?
C17 C18 C19 C20 1.5(5) . . . . ?
C18 C19 C20 C15 -1.7(4) . . . . ?
C20 C15 C16 C17 1.8(3) . . . . ?
S2 C21 C22 C23 171.39(13) . . . . ?
S2 C21 C22 C27 -7.33(18) . . . . ?
S2 C21 C26 C25 -171.89(13) . . . . ?
S2 C28 C29 C30 175.43(15) . . . . ?
S2 C33 C34 O2 17.6(2) . . . . ?
S2 C33 C34 C35 -159.24(14) . . . . ?
O2 C34 C35 C36 -143.4(2) . . . . ?
O2 C34 C35 C40 32.6(3) . . . . ?
N3 C33 C34 O2 -160.99(17) . . . . ?
N3 C33 C34 C35 22.2(3) . . . . ?
C21 S2 C28 C27 -7.34(13) . . . . ?
C21 S2 C28 C29 177.15(16) . . . . ?
C21 S2 C33 N3 121.98(14) . . . . ?
C21 S2 C33 C34 -56.70(17) . . . . ?
C21 C22 C23 C24 1.3(2) . . . . ?
C21 C22 C27 C28 1.9(2) . . . . ?
C21 C22 C27 C32 -177.54(17) . . . . ?
C22 C21 C26 C25 -0.4(3) . . . . ?
C22 C23 C24 C25 0.3(3) . . . . ?
C22 C27 C28 S2 4.52(18) . . . . ?
C22 C27 C28 C29 -179.88(17) . . . . ?
C22 C27 C32 C31 179.62(17) . . . . ?
C23 C22 C27 C28 -176.67(17) . . . . ?
C23 C22 C27 C32 3.9(3) . . . . ?
C23 C24 C25 C26 -1.9(3) . . . . ?
C24 C25 C26 C21 2.0(3) . . . . ?
C26 C21 C22 C23 -1.3(3) . . . . ?
C26 C21 C22 C27 -179.97(16) . . . . ?
C27 C22 C23 C24 179.79(16) . . . . ?
C27 C28 C29 C30 0.5(3) . . . . ?
C28 S2 C21 C22 8.35(13) . . . . ?
C28 S2 C21 C26 -179.18(16) . . . . ?
C28 S2 C33 N3 -140.83(14) . . . . ?
C28 S2 C33 C34 40.49(17) . . . . ?
C28 C27 C32 C31 0.2(3) . . . . ?
C28 C29 C30 C31 -0.4(3) . . . . ?
C29 C30 C31 C32 0.2(3) . . . . ?
C30 C31 C32 C27 -0.2(3) . . . . ?
C32 C27 C28 S2 -175.99(13) . . . . ?
C32 C27 C28 C29 -0.4(3) . . . . ?
C33 S2 C21 C22 114.26(13) . . . . ?
C33 S2 C21 C26 -73.28(17) . . . . ?
C33 S2 C28 C27 -117.90(13) . . . . ?
C33 S2 C28 C29 66.59(17) . . . . ?
C33 C34 C35 C36 33.3(3) . . . . ?
C33 C34 C35 C40 -150.74(18) . . . . ?
C34 C35 C36 C37 175.50(18) . . . . ?
C34 C35 C40 C39 -176.55(19) . . . . ?
C35 C36 C37 C38 0.7(3) . . . . ?
C36 C35 C40 C39 -0.5(3) . . . . ?
C36 C37 C38 C39 -0.2(4) . . . . ?
C37 C38 C39 C40 -0.7(4) . . . . ?
C38 C39 C40 C35 1.0(4) . . . . ?
C40 C35 C36 C37 -0.4(3) . . . . ?
O3A S3A C41A F1A -54.3(3) . . . . ?
O3A S3A C41A F2A -172.5(3) . . . . ?
O3A S3A C41A F3A 65.0(3) . . . . ?
O4A S3A C41A F1A 65.4(3) . . . . ?
O4A S3A C41A F2A -52.7(3) . . . . ?
O4A S3A C41A F3A -175.3(3) . . . . ?
O5A S3A C41A F1A -173.2(2) . . . . ?
O5A S3A C41A F2A 68.7(3) . . . . ?
O5A S3A C41A F3A -53.9(3) . . . . ?
O3B S3B C41B F1B -52.3(17) . . . . ?
O3B S3B C41B F2B -173.3(16) . . . . ?
O3B S3B C41B F3B 67.9(15) . . . . ?
O4B S3B C41B F1B 59(2) . . . . ?
O4B S3B C41B F2B -62(2) . . . . ?
O4B S3B C41B F3B 179.0(17) . . . . ?
O5B S3B C41B F1B -170.2(16) . . . . ?
O5B S3B C41B F2B 68.7(18) . . . . ?
O5B S3B C41B F3B -50.0(17) . . . . ?
O6 S4 C42 F4 63.00(18) . . . . ?
O6 S4 C42 F5 -57.97(18) . . . . ?
O6 S4 C42 F6 -177.52(17) . . . . ?
O7 S4 C42 F4 -176.24(16) . . . . ?
O7 S4 C42 F5 62.80(18) . . . . ?
O7 S4 C42 F6 -56.8(2) . . . . ?
O8 S4 C42 F4 -56.46(18) . . . . ?
O8 S4 C42 F5 -177.42(16) . . . . ?
O8 S4 C42 F6 63.03(19) . . . . ?
C45 O9 C47 C48 179.2(3) . . . . ?
C47 O9 C45 C46 -175.2(3) . . . . ?

loop_
_smtbx_masks_void_nr
_smtbx_masks_void_average_x
_smtbx_masks_void_average_y
_smtbx_masks_void_average_z
_smtbx_masks_void_volume
_smtbx_masks_void_count_electrons
_smtbx_masks_void_content
1 0.500 1.000 0.500 169.6 36.0 '1.5 CH3CN'
